data_7132679
loop_
_publ_author_name
'Aghaie, Kimia'
'Amiri, Kamran'
'Rezaei-Gohar, Mohammad'
'Rominger, Frank'
'Dar'in, Dmitry'
'Sapegin, Alexander'
'Balalaie, Saeed'

_publ_section_title
;
 Transition-metal-free intramolecular double hydrofunctionalization of
 alkyne to access 6/7/5-fused heterocyclic skeletons.
;
_journal_issue 19
_journal_name_full 'Chemical communications (Cambridge, England)'
_journal_page_first 2661
_journal_page_last 2664
_journal_paper_doi 10.1039/d3cc05724k
_journal_volume 60
_journal_year 2024
_chemical_formula_sum 'C23 H18 Br N3 O2'
_chemical_formula_weight 448.31
_space_group_crystal_system monoclinic
_space_group_IT_number 14
_space_group_name_Hall '-P 2ybc'
_space_group_name_H-M_alt 'P 1 21/c 1'
_atom_sites_solution_hydrogens geom
_audit_creation_method SHELXL-2018/3
_audit_update_record
;
2023-08-30 deposited with the CCDC.	2024-02-02 downloaded from the CCDC.
;
_cell_angle_alpha 90
_cell_angle_beta 96.3335(12)
_cell_angle_gamma 90
_cell_formula_units_Z 4
_cell_length_a 7.8608(5)
_cell_length_b 18.2829(12)
_cell_length_c 13.4885(9)
_cell_measurement_reflns_used 6393
_cell_measurement_temperature 200(2)
_cell_measurement_theta_max 27.14
_cell_measurement_theta_min 2.23
_cell_volume 1926.7(2)
_computing_cell_refinement 'Bruker SAINT'
_computing_data_collection 'Bruker APEX2'
_computing_data_reduction 'Bruker SAINT'
_computing_molecular_graphics 'Bruker SHELXTL'
_computing_publication_material 'Bruker SHELXTL'
_computing_structure_refinement 'SHELXL-2018/3 (Sheldrick, 2018)'
_computing_structure_solution 'SHELXT-2018/2 (Sheldrick 2015)'
_diffrn_ambient_temperature 200(2)
_diffrn_measured_fraction_theta_full 0.998
_diffrn_measured_fraction_theta_max 0.926
_diffrn_measurement_device_type 'Bruker APEX-II Quazar area detector'
_diffrn_measurement_method '\f and \w scans'
_diffrn_radiation_type MoK\a
_diffrn_radiation_wavelength 0.71073
_diffrn_reflns_av_R_equivalents 0.0417
_diffrn_reflns_av_unetI/netI 0.0409
_diffrn_reflns_Laue_measured_fraction_full 0.998
_diffrn_reflns_Laue_measured_fraction_max 0.926
_diffrn_reflns_limit_h_max 10
_diffrn_reflns_limit_h_min -10
_diffrn_reflns_limit_k_max 24
_diffrn_reflns_limit_k_min -24
_diffrn_reflns_limit_l_max 17
_diffrn_reflns_limit_l_min -18
_diffrn_reflns_number 21995
_diffrn_reflns_point_group_measured_fraction_full 0.998
_diffrn_reflns_point_group_measured_fraction_max 0.926
_diffrn_reflns_theta_full 25.242
_diffrn_reflns_theta_max 29.272
_diffrn_reflns_theta_min 1.884
_diffrn_source 'ImuS microsource'
_exptl_absorpt_coefficient_mu 2.159
_exptl_absorpt_correction_T_max 0.8496
_exptl_absorpt_correction_T_min 0.7695
_exptl_absorpt_correction_type multi-scan
_exptl_absorpt_process_details
;
Sheldrick, G. M. (2008). <i>SADABS</i>. University of G\"ottingen, Germany.
;
_exptl_crystal_colour colourless
_exptl_crystal_density_diffrn 1.546
_exptl_crystal_description brick
_exptl_crystal_F_000 912
_exptl_crystal_size_max 0.116
_exptl_crystal_size_mid 0.098
_exptl_crystal_size_min 0.091
_refine_diff_density_max 0.345
_refine_diff_density_min -0.443
_refine_diff_density_rms 0.060
_refine_ls_extinction_method none
_refine_ls_goodness_of_fit_ref 1.026
_refine_ls_hydrogen_treatment constr
_refine_ls_matrix_type full
_refine_ls_number_parameters 264
_refine_ls_number_reflns 4871
_refine_ls_number_restraints 0
_refine_ls_restrained_S_all 1.026
_refine_ls_R_factor_all 0.0550
_refine_ls_R_factor_gt 0.0337
_refine_ls_shift/su_max 0.001
_refine_ls_shift/su_mean 0.000
_refine_ls_structure_factor_coef Fsqd
_refine_ls_weighting_details 'w=1/[\s^2^(Fo^2^)+(0.0294P)^2^+0.8234P] where P=(Fo^2^+2Fc^2^)/3'
_refine_ls_weighting_scheme calc
_refine_ls_wR_factor_gt 0.0684
_refine_ls_wR_factor_ref 0.0747
_reflns_Friedel_coverage 0.000
_reflns_number_gt 3754
_reflns_number_total 4871
_reflns_threshold_expression 'I > 2\s(I)'
_cod_data_source_file d3cc05724k2.cif
_cod_data_source_block sba197
_cod_depositor_comments 'Adding full bibliography for 7132679--7132680.cif.'
_cod_original_sg_symbol_H-M 'P 21/c'
_cod_database_code 7132679
_shelx_shelxl_version_number 2018/3
_shelx_space_group_comment
; 
The symmetry employed for this shelxl refinement is uniquely defined 
by the following loop, which should always be used as a source of 
symmetry information in preference to the above space-group names. 
They are only intended as comments. 
;
_shelx_estimated_absorpt_t_min 0.788
_shelx_estimated_absorpt_t_max 0.828

loop_
_space_group_symop_operation_xyz
'x, y, z'
'-x, y+1/2, -z+1/2'
'-x, -y, -z'
'x, -y-1/2, z-1/2'

loop_
_atom_site_label
_atom_site_type_symbol
_atom_site_fract_x
_atom_site_fract_y
_atom_site_fract_z
_atom_site_U_iso_or_equiv
_atom_site_adp_type
_atom_site_occupancy
_atom_site_site_symmetry_order
_atom_site_calc_flag
_atom_site_refinement_flags_posn
_atom_site_refinement_flags_adp
_atom_site_refinement_flags_occupancy
_atom_site_disorder_assembly
_atom_site_disorder_group
Br1 Br 0.11200(3) 0.00879(2) 0.64854(2) 0.03465(8) Uani 1 1 d . . . . .
N1 N 0.6439(2) 0.19509(8) 0.66315(12) 0.0221(3) Uani 1 1 d . . . . .
C2 C 0.5142(2) 0.23549(10) 0.61236(13) 0.0189(4) Uani 1 1 d . . . . .
C3 C 0.5651(2) 0.30586(10) 0.59871(13) 0.0188(4) Uani 1 1 d . . . . .
N4 N 0.48013(19) 0.36355(8) 0.54674(11) 0.0192(3) Uani 1 1 d . . . . .
C5 C 0.3808(2) 0.34236(10) 0.45398(14) 0.0219(4) Uani 1 1 d . . . . .
O6 O 0.22193(16) 0.30684(7) 0.47227(10) 0.0253(3) Uani 1 1 d . . . . .
C7 C 0.3232(3) 0.41200(11) 0.39782(14) 0.0260(4) Uani 1 1 d . . . . .
H7A H 0.425389 0.437633 0.378325 0.031 Uiso 1 1 calc R U . . .
H7B H 0.250592 0.398446 0.335892 0.031 Uiso 1 1 calc R U . . .
O8 O 0.23003(18) 0.46104(8) 0.45389(10) 0.0301(3) Uani 1 1 d . . . . .
C9 C 0.4838(3) 0.29605(11) 0.38871(15) 0.0292(5) Uani 1 1 d . . . . .
H9A H 0.595001 0.319219 0.383968 0.044 Uiso 1 1 calc R U . . .
H9B H 0.421465 0.291791 0.321911 0.044 Uiso 1 1 calc R U . . .
H9C H 0.501293 0.247245 0.418107 0.044 Uiso 1 1 calc R U . . .
N11 N 0.73295(19) 0.31052(8) 0.64125(11) 0.0181(3) Uani 1 1 d . . . . .
C12 C 0.7736(2) 0.24153(10) 0.68124(14) 0.0199(4) Uani 1 1 d . . . . .
C13 C 0.9388(2) 0.23228(11) 0.73314(14) 0.0248(4) Uani 1 1 d . . . . .
H13 H 0.971465 0.186565 0.762879 0.030 Uiso 1 1 calc R U . . .
C14 C 1.0500(3) 0.28915(11) 0.74004(15) 0.0268(4) Uani 1 1 d . . . . .
H14 H 1.161130 0.282794 0.774440 0.032 Uiso 1 1 calc R U . . .
C15 C 1.0032(2) 0.35825(11) 0.69668(15) 0.0259(4) Uani 1 1 d . . . . .
H15 H 1.083253 0.397374 0.702115 0.031 Uiso 1 1 calc R U . . .
C16 C 0.8452(2) 0.36845(10) 0.64770(14) 0.0226(4) Uani 1 1 d . . . . .
H16 H 0.812696 0.414386 0.618592 0.027 Uiso 1 1 calc R U . . .
C21 C 0.2865(2) 0.46699(10) 0.55378(14) 0.0231(4) Uani 1 1 d . . . . .
C22 C 0.4039(2) 0.41829(9) 0.60248(13) 0.0191(4) Uani 1 1 d . . . . .
C23 C 0.4415(2) 0.42425(10) 0.70557(14) 0.0224(4) Uani 1 1 d . . . . .
H23 H 0.519207 0.390522 0.739599 0.027 Uiso 1 1 calc R U . . .
C24 C 0.3683(3) 0.47825(11) 0.76017(15) 0.0254(4) Uani 1 1 d . . . . .
C25 C 0.2580(3) 0.52787(11) 0.70870(16) 0.0300(5) Uani 1 1 d . . . . .
H25 H 0.210781 0.566487 0.744046 0.036 Uiso 1 1 calc R U . . .
C26 C 0.2157(3) 0.52201(10) 0.60691(16) 0.0282(4) Uani 1 1 d . . . . .
H26 H 0.137890 0.555808 0.573135 0.034 Uiso 1 1 calc R U . . .
C28 C 0.3998(3) 0.47901(13) 0.87270(16) 0.0373(5) Uani 1 1 d . . . . .
H28A H 0.377779 0.528161 0.897311 0.056 Uiso 1 1 calc R U . . .
H28B H 0.518950 0.465433 0.893690 0.056 Uiso 1 1 calc R U . . .
H28C H 0.323115 0.443932 0.900084 0.056 Uiso 1 1 calc R U . . .
C31 C 0.2162(2) 0.23860(10) 0.51592(13) 0.0216(4) Uani 1 1 d . . . . .
C32 C 0.3455(2) 0.20413(10) 0.57979(13) 0.0201(4) Uani 1 1 d . . . . .
C33 C 0.3101(2) 0.13455(10) 0.61712(14) 0.0226(4) Uani 1 1 d . . . . .
H33 H 0.396142 0.109531 0.659064 0.027 Uiso 1 1 calc R U . . .
C34 C 0.1530(3) 0.10226(10) 0.59380(14) 0.0252(4) Uani 1 1 d . . . . .
C35 C 0.0242(3) 0.13692(11) 0.53302(15) 0.0286(5) Uani 1 1 d . . . . .
H35 H -0.084660 0.114529 0.518213 0.034 Uiso 1 1 calc R U . . .
C36 C 0.0573(3) 0.20470(11) 0.49435(14) 0.0270(4) Uani 1 1 d . . . . .
H36 H -0.029958 0.228802 0.452150 0.032 Uiso 1 1 calc R U . . .

loop_
_atom_site_aniso_label
_atom_site_aniso_U_11
_atom_site_aniso_U_22
_atom_site_aniso_U_33
_atom_site_aniso_U_23
_atom_site_aniso_U_13
_atom_site_aniso_U_12
Br1 0.03848(14) 0.02499(11) 0.04172(14) -0.00059(9) 0.01005(10) -0.01393(9)
N1 0.0219(9) 0.0198(8) 0.0247(8) 0.0021(6) 0.0030(7) -0.0011(6)
C2 0.0195(9) 0.0201(9) 0.0174(9) -0.0002(7) 0.0032(7) -0.0015(7)
C3 0.0169(9) 0.0215(9) 0.0176(9) -0.0002(7) -0.0001(7) -0.0011(7)
N4 0.0195(8) 0.0194(7) 0.0176(8) 0.0016(6) -0.0026(6) -0.0014(6)
C5 0.0220(10) 0.0257(9) 0.0176(9) 0.0030(7) 0.0002(8) -0.0062(8)
O6 0.0209(7) 0.0279(7) 0.0262(7) 0.0064(6) -0.0021(6) -0.0062(6)
C7 0.0274(11) 0.0292(10) 0.0203(10) 0.0056(8) -0.0028(8) -0.0046(8)
O8 0.0293(8) 0.0328(8) 0.0263(7) 0.0056(6) -0.0052(6) 0.0049(6)
C9 0.0343(12) 0.0322(11) 0.0215(10) -0.0011(8) 0.0053(9) -0.0057(9)
N11 0.0176(8) 0.0188(7) 0.0178(8) 0.0011(6) 0.0014(6) -0.0007(6)
C12 0.0215(9) 0.0196(9) 0.0192(9) 0.0023(7) 0.0045(7) 0.0013(7)
C13 0.0233(10) 0.0247(10) 0.0259(10) 0.0040(8) -0.0001(8) 0.0049(8)
C14 0.0193(10) 0.0346(11) 0.0254(10) 0.0001(8) -0.0021(8) 0.0027(8)
C15 0.0213(10) 0.0281(10) 0.0280(11) 0.0004(8) 0.0008(8) -0.0063(8)
C16 0.0227(10) 0.0204(9) 0.0243(10) 0.0023(7) 0.0010(8) -0.0036(8)
C21 0.0196(10) 0.0237(9) 0.0256(10) 0.0047(8) 0.0011(8) -0.0037(8)
C22 0.0173(9) 0.0173(8) 0.0225(10) 0.0017(7) 0.0021(7) -0.0041(7)
C23 0.0185(9) 0.0235(9) 0.0245(10) 0.0012(7) -0.0003(8) -0.0033(7)
C24 0.0222(10) 0.0271(10) 0.0275(10) -0.0049(8) 0.0055(8) -0.0083(8)
C25 0.0270(11) 0.0231(10) 0.0417(13) -0.0058(9) 0.0120(10) -0.0034(8)
C26 0.0232(10) 0.0198(9) 0.0418(12) 0.0062(8) 0.0047(9) 0.0019(8)
C28 0.0379(13) 0.0456(13) 0.0293(12) -0.0096(10) 0.0076(10) -0.0058(11)
C31 0.0256(10) 0.0227(9) 0.0166(9) -0.0019(7) 0.0036(8) -0.0061(8)
C32 0.0212(10) 0.0209(9) 0.0186(9) -0.0027(7) 0.0036(8) -0.0053(7)
C33 0.0262(10) 0.0202(9) 0.0222(10) -0.0026(7) 0.0064(8) -0.0040(8)
C34 0.0314(11) 0.0215(9) 0.0241(10) -0.0040(8) 0.0097(9) -0.0089(8)
C35 0.0260(11) 0.0341(11) 0.0261(10) -0.0075(9) 0.0047(9) -0.0125(9)
C36 0.0238(10) 0.0349(11) 0.0219(10) -0.0017(8) 0.0009(8) -0.0084(9)

loop_
_atom_type_symbol
_atom_type_description
_atom_type_scat_dispersion_real
_atom_type_scat_dispersion_imag
_atom_type_scat_source
C C 0.0033 0.0016 'International Tables Vol C Tables 4.2.6.8 and 6.1.1.4'
H H 0.0000 0.0000 'International Tables Vol C Tables 4.2.6.8 and 6.1.1.4'
N N 0.0061 0.0033 'International Tables Vol C Tables 4.2.6.8 and 6.1.1.4'
O O 0.0106 0.0060 'International Tables Vol C Tables 4.2.6.8 and 6.1.1.4'
Br Br -0.2901 2.4595 'International Tables Vol C Tables 4.2.6.8 and 6.1.1.4'

loop_
_geom_angle_atom_site_label_1
_geom_angle_atom_site_label_2
_geom_angle_atom_site_label_3
_geom_angle
_geom_angle_site_symmetry_1
_geom_angle_site_symmetry_3
_geom_angle_publ_flag
C12 N1 C2 105.02(15) . . ?
C3 C2 N1 111.12(16) . . ?
C3 C2 C32 126.59(17) . . ?
N1 C2 C32 122.29(16) . . ?
C2 C3 N11 106.40(16) . . ?
C2 C3 N4 130.45(17) . . ?
N11 C3 N4 122.97(16) . . ?
C3 N4 C22 118.19(15) . . ?
C3 N4 C5 114.39(14) . . ?
C22 N4 C5 115.16(14) . . ?
N4 C5 O6 111.31(14) . . ?
N4 C5 C9 112.23(16) . . ?
O6 C5 C9 111.87(15) . . ?
N4 C5 C7 107.88(15) . . ?
O6 C5 C7 104.12(15) . . ?
C9 C5 C7 109.01(16) . . ?
C31 O6 C5 123.00(15) . . ?
O8 C7 C5 113.78(15) . . ?
O8 C7 H7A 108.8 . . ?
C5 C7 H7A 108.8 . . ?
O8 C7 H7B 108.8 . . ?
C5 C7 H7B 108.8 . . ?
H7A C7 H7B 107.7 . . ?
C21 O8 C7 116.10(15) . . ?
C5 C9 H9A 109.5 . . ?
C5 C9 H9B 109.5 . . ?
H9A C9 H9B 109.5 . . ?
C5 C9 H9C 109.5 . . ?
H9A C9 H9C 109.5 . . ?
H9B C9 H9C 109.5 . . ?
C16 N11 C3 130.55(15) . . ?
C16 N11 C12 123.64(15) . . ?
C3 N11 C12 105.81(14) . . ?
N1 C12 N11 111.62(16) . . ?
N1 C12 C13 131.13(17) . . ?
N11 C12 C13 117.25(16) . . ?
C14 C13 C12 119.45(18) . . ?
C14 C13 H13 120.3 . . ?
C12 C13 H13 120.3 . . ?
C13 C14 C15 121.17(18) . . ?
C13 C14 H14 119.4 . . ?
C15 C14 H14 119.4 . . ?
C16 C15 C14 120.28(18) . . ?
C16 C15 H15 119.9 . . ?
C14 C15 H15 119.9 . . ?
C15 C16 N11 118.19(17) . . ?
C15 C16 H16 120.9 . . ?
N11 C16 H16 120.9 . . ?
O8 C21 C26 117.34(17) . . ?
O8 C21 C22 122.44(17) . . ?
C26 C21 C22 120.16(18) . . ?
C21 C22 C23 118.48(17) . . ?
C21 C22 N4 119.73(16) . . ?
C23 C22 N4 121.79(16) . . ?
C24 C23 C22 121.90(18) . . ?
C24 C23 H23 119.1 . . ?
C22 C23 H23 119.1 . . ?
C25 C24 C23 118.07(18) . . ?
C25 C24 C28 121.39(18) . . ?
C23 C24 C28 120.41(19) . . ?
C26 C25 C24 121.02(19) . . ?
C26 C25 H25 119.5 . . ?
C24 C25 H25 119.5 . . ?
C25 C26 C21 120.27(19) . . ?
C25 C26 H26 119.9 . . ?
C21 C26 H26 119.9 . . ?
C24 C28 H28A 109.5 . . ?
C24 C28 H28B 109.5 . . ?
H28A C28 H28B 109.5 . . ?
C24 C28 H28C 109.5 . . ?
H28A C28 H28C 109.5 . . ?
H28B C28 H28C 109.5 . . ?
O6 C31 C36 112.47(17) . . ?
O6 C31 C32 127.60(16) . . ?
C36 C31 C32 119.86(17) . . ?
C31 C32 C33 117.80(17) . . ?
C31 C32 C2 125.20(16) . . ?
C33 C32 C2 116.99(17) . . ?
C34 C33 C32 120.98(18) . . ?
C34 C33 H33 119.5 . . ?
C32 C33 H33 119.5 . . ?
C33 C34 C35 121.27(18) . . ?
C33 C34 Br1 118.91(15) . . ?
C35 C34 Br1 119.81(14) . . ?
C36 C35 C34 118.63(18) . . ?
C36 C35 H35 120.7 . . ?
C34 C35 H35 120.7 . . ?
C35 C36 C31 121.42(19) . . ?
C35 C36 H36 119.3 . . ?
C31 C36 H36 119.3 . . ?

loop_
_geom_bond_atom_site_label_1
_geom_bond_atom_site_label_2
_geom_bond_distance
_geom_bond_site_symmetry_2
_geom_bond_publ_flag
Br1 C34 1.9030(19) . ?
N1 C12 1.329(2) . ?
N1 C2 1.379(2) . ?
C2 C3 1.366(2) . ?
C2 C32 1.467(3) . ?
C3 N11 1.382(2) . ?
C3 N4 1.395(2) . ?
N4 C22 1.423(2) . ?
N4 C5 1.452(2) . ?
C5 O6 1.453(2) . ?
C5 C9 1.518(3) . ?
C5 C7 1.525(3) . ?
O6 C31 1.382(2) . ?
C7 O8 1.427(2) . ?
C7 H7A 0.9900 . ?
C7 H7B 0.9900 . ?
O8 C21 1.376(2) . ?
C9 H9A 0.9800 . ?
C9 H9B 0.9800 . ?
C9 H9C 0.9800 . ?
N11 C16 1.375(2) . ?
N11 C12 1.395(2) . ?
C12 C13 1.416(3) . ?
C13 C14 1.355(3) . ?
C13 H13 0.9500 . ?
C14 C15 1.423(3) . ?
C14 H14 0.9500 . ?
C15 C16 1.354(3) . ?
C15 H15 0.9500 . ?
C16 H16 0.9500 . ?
C21 C26 1.387(3) . ?
C21 C22 1.394(3) . ?
C22 C23 1.394(3) . ?
C23 C24 1.393(3) . ?
C23 H23 0.9500 . ?
C24 C25 1.387(3) . ?
C24 C28 1.511(3) . ?
C25 C26 1.381(3) . ?
C25 H25 0.9500 . ?
C26 H26 0.9500 . ?
C28 H28A 0.9800 . ?
C28 H28B 0.9800 . ?
C28 H28C 0.9800 . ?
C31 C36 1.396(3) . ?
C31 C32 1.407(3) . ?
C32 C33 1.407(2) . ?
C33 C34 1.374(3) . ?
C33 H33 0.9500 . ?
C34 C35 1.384(3) . ?
C35 C36 1.380(3) . ?
C35 H35 0.9500 . ?
C36 H36 0.9500 . ?

loop_
_geom_torsion_atom_site_label_1
_geom_torsion_atom_site_label_2
_geom_torsion_atom_site_label_3
_geom_torsion_atom_site_label_4
_geom_torsion
_geom_torsion_site_symmetry_1
_geom_torsion_site_symmetry_2
_geom_torsion_site_symmetry_3
_geom_torsion_site_symmetry_4
_geom_torsion_publ_flag
C12 N1 C2 C3 0.6(2) . . . . ?
C12 N1 C2 C32 -178.91(16) . . . . ?
N1 C2 C3 N11 0.5(2) . . . . ?
C32 C2 C3 N11 -179.96(16) . . . . ?
N1 C2 C3 N4 175.68(18) . . . . ?
C32 C2 C3 N4 -4.8(3) . . . . ?
C2 C3 N4 C22 101.9(2) . . . . ?
N11 C3 N4 C22 -83.7(2) . . . . ?
C2 C3 N4 C5 -38.7(3) . . . . ?
N11 C3 N4 C5 135.72(17) . . . . ?
C3 N4 C5 O6 76.34(19) . . . . ?
C22 N4 C5 O6 -65.48(19) . . . . ?
C3 N4 C5 C9 -49.9(2) . . . . ?
C22 N4 C5 C9 168.26(15) . . . . ?
C3 N4 C5 C7 -170.02(15) . . . . ?
C22 N4 C5 C7 48.1(2) . . . . ?
N4 C5 O6 C31 -68.7(2) . . . . ?
C9 C5 O6 C31 57.8(2) . . . . ?
C7 C5 O6 C31 175.37(15) . . . . ?
N4 C5 C7 O8 -55.8(2) . . . . ?
O6 C5 C7 O8 62.56(19) . . . . ?
C9 C5 C7 O8 -177.91(16) . . . . ?
C5 C7 O8 C21 38.4(2) . . . . ?
C2 C3 N11 C16 179.40(18) . . . . ?
N4 C3 N11 C16 3.8(3) . . . . ?
C2 C3 N11 C12 -1.42(19) . . . . ?
N4 C3 N11 C12 -177.01(16) . . . . ?
C2 N1 C12 N11 -1.6(2) . . . . ?
C2 N1 C12 C13 178.0(2) . . . . ?
C16 N11 C12 N1 -178.84(16) . . . . ?
C3 N11 C12 N1 1.9(2) . . . . ?
C16 N11 C12 C13 1.6(3) . . . . ?
C3 N11 C12 C13 -177.68(16) . . . . ?
N1 C12 C13 C14 179.17(19) . . . . ?
N11 C12 C13 C14 -1.3(3) . . . . ?
C12 C13 C14 C15 0.5(3) . . . . ?
C13 C14 C15 C16 0.3(3) . . . . ?
C14 C15 C16 N11 -0.1(3) . . . . ?
C3 N11 C16 C15 178.20(18) . . . . ?
C12 N11 C16 C15 -0.9(3) . . . . ?
C7 O8 C21 C26 170.44(17) . . . . ?
C7 O8 C21 C22 -12.5(3) . . . . ?
O8 C21 C22 C23 -173.96(17) . . . . ?
C26 C21 C22 C23 3.0(3) . . . . ?
O8 C21 C22 N4 5.2(3) . . . . ?
C26 C21 C22 N4 -177.89(17) . . . . ?
C3 N4 C22 C21 -165.48(16) . . . . ?
C5 N4 C22 C21 -25.2(2) . . . . ?
C3 N4 C22 C23 13.6(2) . . . . ?
C5 N4 C22 C23 153.94(16) . . . . ?
C21 C22 C23 C24 -1.5(3) . . . . ?
N4 C22 C23 C24 179.34(17) . . . . ?
C22 C23 C24 C25 -1.3(3) . . . . ?
C22 C23 C24 C28 174.59(18) . . . . ?
C23 C24 C25 C26 2.9(3) . . . . ?
C28 C24 C25 C26 -173.03(19) . . . . ?
C24 C25 C26 C21 -1.5(3) . . . . ?
O8 C21 C26 C25 175.56(17) . . . . ?
C22 C21 C26 C25 -1.5(3) . . . . ?
C5 O6 C31 C36 -158.52(16) . . . . ?
C5 O6 C31 C32 24.6(3) . . . . ?
O6 C31 C32 C33 178.88(17) . . . . ?
C36 C31 C32 C33 2.2(3) . . . . ?
O6 C31 C32 C2 0.0(3) . . . . ?
C36 C31 C32 C2 -176.70(17) . . . . ?
C3 C2 C32 C31 10.1(3) . . . . ?
N1 C2 C32 C31 -170.44(17) . . . . ?
C3 C2 C32 C33 -168.74(18) . . . . ?
N1 C2 C32 C33 10.7(3) . . . . ?
C31 C32 C33 C34 -1.6(3) . . . . ?
C2 C32 C33 C34 177.38(17) . . . . ?
C32 C33 C34 C35 0.0(3) . . . . ?
C32 C33 C34 Br1 -178.94(14) . . . . ?
C33 C34 C35 C36 1.1(3) . . . . ?
Br1 C34 C35 C36 179.95(15) . . . . ?
C34 C35 C36 C31 -0.5(3) . . . . ?
O6 C31 C36 C35 -178.38(17) . . . . ?
C32 C31 C36 C35 -1.2(3) . . . . ?
